data_7205003
loop_
_publ_author_name
'Al-Busafi, Saleh'
'Doncaster, Jeremy R.'
'Drew, Michael G. B.'
'Regan, Andrew C.'
'Whitehead, Roger C.'

_publ_section_title
;
 Exploitation of chemical predisposition in synthesis: an approach to the
 manzamenones
;
_journal_issue 4
_journal_name_full 'Journal of the Chemical Society, Perkin Transactions 1'
_journal_page_first 476
_journal_paper_doi 10.1039/b110829h
_journal_year 2002
_chemical_formula_sum 'C18 H22 O7'
_chemical_formula_weight 350.36
_chemical_name_systematic
; 
? 
;
_space_group_IT_number 14
_symmetry_cell_setting monoclinic
_symmetry_space_group_name_Hall '-P 2yab'
_symmetry_space_group_name_H-M 'P 1 21/a 1'
_atom_sites_solution_hydrogens geom
_atom_sites_solution_primary direct
_atom_sites_solution_secondary difmap
_audit_creation_method SHELXL-97
_cell_angle_alpha 90.00
_cell_angle_beta 101.400(10)
_cell_angle_gamma 90.00
_cell_formula_units_Z 4
_cell_length_a 11.628(13)
_cell_length_b 11.417(12)
_cell_length_c 14.112(15)
_cell_measurement_reflns_used 3401
_cell_measurement_temperature 293(2)
_cell_measurement_theta_max 26.10
_cell_measurement_theta_min 2.52
_cell_volume 1837(3)
_computing_cell_refinement XDS
_computing_data_collection 'XDS (Kabsch, 1991)'
_computing_data_reduction XDS
_computing_molecular_graphics PLATON(Spek,1994)
_computing_structure_refinement 'SHELXL-93 (Sheldrick, 1993)'
_computing_structure_solution 'SHELXS-86 (Sheldrick, 1990)'
_diffrn_ambient_temperature 293(2)
_diffrn_measurement_device 'Marresearch Image Plate'
_diffrn_measurement_method '95 frames at 2^o intervals, counting time 2 min.'
_diffrn_radiation_monochromator graphite
_diffrn_radiation_source 'fine-focus sealed tube'
_diffrn_radiation_type MoK\a
_diffrn_radiation_wavelength 0.71073
_diffrn_reflns_av_R_equivalents 0.0000
_diffrn_reflns_av_sigmaI/netI 0.1071
_diffrn_reflns_limit_h_max 14
_diffrn_reflns_limit_h_min -14
_diffrn_reflns_limit_k_max 14
_diffrn_reflns_limit_k_min 0
_diffrn_reflns_limit_l_max 17
_diffrn_reflns_limit_l_min 0
_diffrn_reflns_number '3401 B'
_diffrn_reflns_theta_max 26.10
_diffrn_reflns_theta_min 2.52
_exptl_absorpt_coefficient_mu 0.098
_exptl_absorpt_correction_type none
_exptl_crystal_colour white
_exptl_crystal_density_diffrn 1.267
_exptl_crystal_density_method 'not measured'
_exptl_crystal_description misshapen
_exptl_crystal_F_000 744
_exptl_crystal_size_max 0.04
_exptl_crystal_size_mid 0.03
_exptl_crystal_size_min 0.02
_refine_diff_density_max 0.566
_refine_diff_density_min -0.268
_refine_diff_density_rms 0.075
_refine_ls_extinction_method none
_refine_ls_goodness_of_fit_ref 0.852
_refine_ls_hydrogen_treatment constr
_refine_ls_matrix_type full
_refine_ls_number_parameters 231
_refine_ls_number_reflns 3401
_refine_ls_number_restraints 0
_refine_ls_restrained_S_all 0.852
_refine_ls_R_factor_all 0.1905
_refine_ls_R_factor_gt 0.0897
_refine_ls_shift/su_max 0.000
_refine_ls_shift/su_mean 0.000
_refine_ls_structure_factor_coef Fsqd
_refine_ls_weighting_details 'w=1/[\s^2^(Fo^2^)+(0.1463P)^2^+0.0000P] where P=(Fo^2^+2Fc^2^)/3'
_refine_ls_weighting_scheme calc
_refine_ls_wR_factor_gt 0.2198
_refine_ls_wR_factor_ref 0.2623
_reflns_number_gt 1208
_reflns_number_total 3401
_reflns_threshold_expression >2sigma(I)
_cod_data_source_file b110829h.txt
_cod_data_source_block 29b
_cod_depositor_comments
;
The following automatic conversions were performed:

'_refine_ls_weighting_scheme' value 'calc
w=1/[\s^2^(Fo^2^)+(0.1463P)^2^+0.0000P] where P=(Fo^2^+2Fc^2^)/3' was
changed to 'calc'. New tag '_refine_ls_weighting_details' was
created. The value of the new tag was set to
'w=1/[\s^2^(Fo^2^)+(0.1463P)^2^+0.0000P] where P=(Fo^2^+2Fc^2^)/3'.

Automatic conversion script
Id: cif_fix_values 3143 2015-03-26 13:38:13Z robertas 
;
_cod_original_sg_symbol_H-M P21/a
_cod_database_code 7205003

loop_
_symmetry_equiv_pos_as_xyz
'x, y, z'
'-x+1/2, y+1/2, -z'
'-x, -y, -z'
'x-1/2, -y-1/2, z'

loop_
_atom_site_label
_atom_site_type_symbol
_atom_site_fract_x
_atom_site_fract_y
_atom_site_fract_z
_atom_site_U_iso_or_equiv
_atom_site_adp_type
_atom_site_occupancy
_atom_site_calc_flag
_atom_site_refinement_flags
_atom_site_disorder_assembly
_atom_site_disorder_group
C1 C 1.0663(4) 0.8837(5) 0.3728(3) 0.0635(13) Uani 1 d . . .
C2 C 0.9951(4) 0.9804(4) 0.3172(3) 0.0667(14) Uani 1 d . . .
C3 C 0.8918(5) 0.9372(6) 0.2702(4) 0.0858(17) Uani 1 d . . .
C4 C 0.8823(4) 0.8120(5) 0.2940(4) 0.0755(15) Uani 1 d . . .
H4 H 0.8122 0.8027 0.3221 0.091 Uiso 1 calc R . .
C5 C 0.8659(4) 0.7361(4) 0.2032(3) 0.0594(12) Uani 1 d . . .
H5 H 0.7869 0.7476 0.1645 0.071 Uiso 1 calc R . .
C6 C 0.8837(4) 0.6004(5) 0.2354(4) 0.0702(14) Uani 1 d . . .
C7 C 0.9674(4) 0.5739(5) 0.3092(3) 0.0740(15) Uani 1 d . . .
H7 H 0.9757 0.4961 0.3291 0.089 Uiso 1 calc R . .
C8 C 1.0503(4) 0.6628(4) 0.3630(3) 0.0590(12) Uani 1 d . . .
H8 H 1.1099 0.6779 0.3242 0.071 Uiso 1 calc R . .
C9 C 0.9888(4) 0.7778(5) 0.3716(3) 0.0713(15) Uani 1 d . . .
H9 H 0.9627 0.7765 0.4335 0.086 Uiso 1 calc R . .
O11 O 1.1705(3) 0.8966(3) 0.4167(3) 0.0915(12) Uani 1 d . . .
C21 C 1.0380(5) 1.1076(5) 0.3111(4) 0.0767(15) Uani 1 d . . .
O23 O 1.1072(3) 1.1433(3) 0.3900(2) 0.0803(11) Uani 1 d . . .
O22 O 1.0147(5) 1.1646(4) 0.2379(3) 0.1271(17) Uani 1 d . . .
C24 C 1.1491(5) 1.2607(4) 0.3881(4) 0.0813(16) Uani 1 d . . .
H24A H 1.0845 1.3142 0.3829 0.098 Uiso 1 calc R . .
H24B H 1.1862 1.2705 0.3337 0.098 Uiso 1 calc R . .
H24C H 1.2048 1.2763 0.4467 0.098 Uiso 1 calc R . .
C31 C 0.7914(7) 1.0044(7) 0.2102(7) 0.145(3) Uani 1 d . . .
H31A H 0.7183 0.9700 0.2198 0.174 Uiso 1 calc R . .
H31B H 0.7939 1.0843 0.2339 0.174 Uiso 1 calc R . .
C32 C 0.7908(11) 1.0070(8) 0.1187(9) 0.200(5) Uani 1 d . . .
H32A H 0.7131 1.0249 0.0840 0.240 Uiso 1 calc R . .
H32B H 0.8144 0.9320 0.0984 0.240 Uiso 1 calc R . .
H32C H 0.8443 1.0660 0.1056 0.240 Uiso 1 calc R . .
C51 C 0.9580(4) 0.7546(4) 0.1393(3) 0.0583(12) Uani 1 d . . .
O52 O 1.0572(3) 0.7814(4) 0.1698(2) 0.0931(13) Uani 1 d . . .
O53 O 0.9134(3) 0.7399(4) 0.0478(2) 0.1040(15) Uani 1 d . . .
C54 C 0.9991(7) 0.7508(8) -0.0151(4) 0.153(4) Uani 1 d . . .
H54A H 0.9608 0.7377 -0.0810 0.183 Uiso 1 calc R . .
H54B H 1.0601 0.6938 0.0033 0.183 Uiso 1 calc R . .
H54C H 1.0325 0.8280 -0.0088 0.183 Uiso 1 calc R . .
C61 C 0.7982(5) 0.5143(5) 0.1772(5) 0.0935(18) Uani 1 d . . .
H61A H 0.7199 0.5332 0.1867 0.112 Uiso 1 calc R . .
H61B H 0.7990 0.5258 0.1092 0.112 Uiso 1 calc R . .
C62 C 0.8197(7) 0.3939(7) 0.1995(5) 0.135(3) Uani 1 d . . .
H62A H 0.7548 0.3480 0.1665 0.162 Uiso 1 calc R . .
H62B H 0.8289 0.3825 0.2680 0.162 Uiso 1 calc R . .
H62C H 0.8901 0.3699 0.1790 0.162 Uiso 1 calc R . .
C81 C 1.1132(5) 0.6183(5) 0.4583(4) 0.0728(14) Uani 1 d . . .
O82 O 1.0883(4) 0.6409(4) 0.5362(3) 0.0969(13) Uani 1 d . . .
O83 O 1.1972(4) 0.5473(4) 0.4478(3) 0.0953(12) Uani 1 d . . .
H83 H 1.2339 0.5276 0.5012 0.114 Uiso 1 calc R . .

loop_
_atom_site_aniso_label
_atom_site_aniso_U_11
_atom_site_aniso_U_22
_atom_site_aniso_U_33
_atom_site_aniso_U_23
_atom_site_aniso_U_13
_atom_site_aniso_U_12
C1 0.063(3) 0.078(4) 0.047(2) 0.007(2) 0.005(2) 0.005(3)
C2 0.068(3) 0.072(4) 0.063(3) 0.011(2) 0.019(3) 0.026(3)
C3 0.065(4) 0.089(4) 0.098(4) 0.030(3) 0.002(3) 0.019(3)
C4 0.051(3) 0.091(4) 0.084(3) 0.008(3) 0.010(3) 0.013(3)
C5 0.043(2) 0.060(3) 0.070(3) 0.000(2) -0.001(2) -0.009(2)
C6 0.045(3) 0.071(4) 0.096(4) -0.029(3) 0.018(3) -0.021(3)
C7 0.074(4) 0.089(4) 0.057(3) -0.005(3) 0.008(3) -0.026(3)
C8 0.053(3) 0.068(3) 0.057(3) -0.008(2) 0.013(2) -0.014(3)
C9 0.053(3) 0.114(5) 0.047(2) 0.005(3) 0.008(2) 0.005(3)
O11 0.088(3) 0.066(2) 0.104(3) 0.026(2) -0.019(2) 0.009(2)
C21 0.094(4) 0.068(4) 0.064(3) 0.011(3) 0.006(3) 0.017(3)
O23 0.095(3) 0.053(2) 0.081(2) 0.0041(17) -0.012(2) -0.0088(19)
O22 0.175(5) 0.087(3) 0.099(3) 0.018(3) -0.023(3) 0.002(3)
C24 0.093(4) 0.055(4) 0.086(3) -0.003(3) -0.006(3) -0.008(3)
C31 0.133(6) 0.094(6) 0.166(7) 0.043(5) -0.069(6) 0.016(5)
C32 0.257(13) 0.112(8) 0.191(10) 0.026(7) -0.051(10) 0.013(8)
C51 0.063(3) 0.045(3) 0.065(3) 0.009(2) 0.010(2) 0.005(2)
O52 0.054(2) 0.158(4) 0.068(2) 0.012(2) 0.0133(18) -0.006(2)
O53 0.089(3) 0.166(4) 0.0498(19) 0.002(2) -0.0015(19) -0.018(3)
C54 0.141(6) 0.264(11) 0.063(3) -0.002(4) 0.048(4) -0.016(6)
C61 0.062(4) 0.061(4) 0.146(5) 0.011(4) -0.008(3) 0.003(3)
C62 0.108(6) 0.150(8) 0.132(6) -0.018(5) -0.011(4) -0.018(6)
C81 0.081(4) 0.046(3) 0.079(4) 0.005(3) -0.015(3) -0.011(3)
O82 0.116(3) 0.111(3) 0.065(2) 0.018(2) 0.020(2) 0.010(3)
O83 0.104(3) 0.090(3) 0.084(2) -0.014(2) -0.001(2) 0.024(3)

loop_
_atom_type_symbol
_atom_type_description
_atom_type_scat_dispersion_real
_atom_type_scat_dispersion_imag
_atom_type_scat_source
C C 0.0033 0.0016 'International Tables Vol C Tables 4.2.6.8 and 6.1.1.4'
H H 0.0000 0.0000 'International Tables Vol C Tables 4.2.6.8 and 6.1.1.4'
O O 0.0106 0.0060 'International Tables Vol C Tables 4.2.6.8 and 6.1.1.4'

loop_
_geom_angle_atom_site_label_1
_geom_angle_atom_site_label_2
_geom_angle_atom_site_label_3
_geom_angle
_geom_angle_site_symmetry_1
_geom_angle_site_symmetry_3
_geom_angle_publ_flag
O11 C1 C2 123.3(5) . . ?
O11 C1 C9 128.1(5) . . ?
C2 C1 C9 108.5(4) . . ?
C3 C2 C1 109.5(5) . . ?
C3 C2 C21 125.8(5) . . ?
C1 C2 C21 124.7(5) . . ?
C2 C3 C4 110.0(5) . . ?
C2 C3 C31 127.3(6) . . ?
C4 C3 C31 122.3(6) . . ?
C3 C4 C5 111.2(4) . . ?
C3 C4 C9 108.8(5) . . ?
C5 C4 C9 113.9(4) . . ?
C4 C5 C51 115.2(4) . . ?
C4 C5 C6 108.7(4) . . ?
C51 C5 C6 103.3(3) . . ?
C7 C6 C61 125.7(5) . . ?
C7 C6 C5 118.6(4) . . ?
C61 C6 C5 115.7(4) . . ?
C6 C7 C8 123.2(5) . . ?
C81 C8 C7 112.2(4) . . ?
C81 C8 C9 112.4(4) . . ?
C7 C8 C9 111.2(4) . . ?
C1 C9 C8 114.0(4) . . ?
C1 C9 C4 101.6(4) . . ?
C8 C9 C4 119.5(4) . . ?
O22 C21 O23 124.0(6) . . ?
O22 C21 C2 122.4(5) . . ?
O23 C21 C2 113.5(4) . . ?
C21 O23 C24 115.7(4) . . ?
C32 C31 C3 115.1(10) . . ?
O52 C51 O53 124.0(4) . . ?
O52 C51 C5 124.0(4) . . ?
O53 C51 C5 112.0(4) . . ?
C51 O53 C54 113.9(4) . . ?
C62 C61 C6 116.0(5) . . ?
O82 C81 O83 123.5(5) . . ?
O82 C81 C8 125.5(6) . . ?
O83 C81 C8 110.9(5) . . ?

loop_
_geom_bond_atom_site_label_1
_geom_bond_atom_site_label_2
_geom_bond_distance
_geom_bond_site_symmetry_2
_geom_bond_publ_flag
C1 O11 1.257(6) . ?
C1 C2 1.505(7) . ?
C1 C9 1.505(7) . ?
C2 C3 1.346(7) . ?
C2 C21 1.543(8) . ?
C3 C4 1.478(8) . ?
C3 C31 1.509(8) . ?
C4 C5 1.527(7) . ?
C4 C9 1.532(6) . ?
C5 C51 1.544(6) . ?
C5 C6 1.617(7) . ?
C6 C7 1.313(7) . ?
C6 C61 1.519(7) . ?
C7 C8 1.499(6) . ?
C8 C81 1.487(7) . ?
C8 C9 1.511(7) . ?
C21 O22 1.205(6) . ?
C21 O23 1.304(6) . ?
O23 C24 1.428(6) . ?
C31 C32 1.290(12) . ?
C51 O52 1.189(5) . ?
C51 O53 1.304(5) . ?
O53 C54 1.465(7) . ?
C61 C62 1.422(9) . ?
C81 O82 1.218(6) . ?
C81 O83 1.301(6) . ?

loop_
_geom_torsion_atom_site_label_1
_geom_torsion_atom_site_label_2
_geom_torsion_atom_site_label_3
_geom_torsion_atom_site_label_4
_geom_torsion
_geom_torsion_site_symmetry_1
_geom_torsion_site_symmetry_2
_geom_torsion_site_symmetry_3
_geom_torsion_site_symmetry_4
_geom_torsion_publ_flag
O11 C1 C2 C3 173.8(5) . . . . ?
C9 C1 C2 C3 -10.4(5) . . . . ?
O11 C1 C2 C21 -3.1(7) . . . . ?
C9 C1 C2 C21 172.7(4) . . . . ?
C1 C2 C3 C4 3.0(6) . . . . ?
C21 C2 C3 C4 179.8(4) . . . . ?
C1 C2 C3 C31 176.6(6) . . . . ?
C21 C2 C3 C31 -6.6(9) . . . . ?
C2 C3 C4 C5 -120.8(5) . . . . ?
C31 C3 C4 C5 65.2(7) . . . . ?
C2 C3 C4 C9 5.4(6) . . . . ?
C31 C3 C4 C9 -168.6(6) . . . . ?
C3 C4 C5 C51 52.9(6) . . . . ?
C9 C4 C5 C51 -70.5(5) . . . . ?
C3 C4 C5 C6 168.1(4) . . . . ?
C9 C4 C5 C6 44.8(5) . . . . ?
C4 C5 C6 C7 -40.0(5) . . . . ?
C51 C5 C6 C7 82.8(5) . . . . ?
C4 C5 C6 C61 138.8(4) . . . . ?
C51 C5 C6 C61 -98.4(5) . . . . ?
C61 C6 C7 C8 179.2(4) . . . . ?
C5 C6 C7 C8 -2.2(7) . . . . ?
C6 C7 C8 C81 163.8(5) . . . . ?
C6 C7 C8 C9 36.9(6) . . . . ?
O11 C1 C9 C8 -41.9(7) . . . . ?
C2 C1 C9 C8 142.5(4) . . . . ?
O11 C1 C9 C4 -171.8(5) . . . . ?
C2 C1 C9 C4 12.6(5) . . . . ?
C81 C8 C9 C1 84.7(5) . . . . ?
C7 C8 C9 C1 -148.4(4) . . . . ?
C81 C8 C9 C4 -154.9(4) . . . . ?
C7 C8 C9 C4 -28.1(6) . . . . ?
C3 C4 C9 C1 -11.0(5) . . . . ?
C5 C4 C9 C1 113.6(5) . . . . ?
C3 C4 C9 C8 -137.4(5) . . . . ?
C5 C4 C9 C8 -12.8(6) . . . . ?
C3 C2 C21 O22 -34.6(8) . . . . ?
C1 C2 C21 O22 141.8(6) . . . . ?
C3 C2 C21 O23 149.7(5) . . . . ?
C1 C2 C21 O23 -34.0(6) . . . . ?
O22 C21 O23 C24 4.5(8) . . . . ?
C2 C21 O23 C24 -179.9(4) . . . . ?
C2 C3 C31 C32 94.4(10) . . . . ?
C4 C3 C31 C32 -92.7(10) . . . . ?
C4 C5 C51 O52 31.4(7) . . . . ?
C6 C5 C51 O52 -86.9(6) . . . . ?
C4 C5 C51 O53 -147.0(4) . . . . ?
C6 C5 C51 O53 94.7(4) . . . . ?
O52 C51 O53 C54 4.5(8) . . . . ?
C5 C51 O53 C54 -177.1(5) . . . . ?
C7 C6 C61 C62 -6.8(9) . . . . ?
C5 C6 C61 C62 174.6(5) . . . . ?
C7 C8 C81 O82 -100.5(6) . . . . ?
C9 C8 C81 O82 25.8(7) . . . . ?
C7 C8 C81 O83 77.1(5) . . . . ?
C9 C8 C81 O83 -156.6(4) . . . . ?
